data_4026759
loop_
_publ_author_name
'Ta-Hsien Chuang'
'Wei-Yu Chang'
'Chien-Fu Li'
'Yu-Chia Wen'
'Chia-Chen Tsai'

_publ_section_title
;
 Substituent Effects on the Iodine-Catalyzed Thermal Cyclization of
 3,4-Diphenylbuta-1,3-dienyl Isocyanates: Mechanistic Studies
;
_journal_name_full 'Journal of Organic Chemistry'
_journal_page_first 9678
_journal_page_last 9686
_journal_paper_doi 10.1021/jo2017247
_journal_volume 76
_journal_year 2011
_chemical_formula_moiety 'C18 H15 N O4'
_chemical_formula_sum 'C18 H15 N O4'
_chemical_formula_weight 309.31
_space_group_IT_number 13
_symmetry_cell_setting monoclinic
_symmetry_Int_Tables_number 13
_symmetry_space_group_name_Hall '-P 2yc'
_symmetry_space_group_name_H-M 'P 1 2/c 1'
_atom_sites_solution_hydrogens geom
_atom_sites_solution_primary direct
_atom_sites_solution_secondary difmap
_audit_creation_method SHELXL-97
_cell_angle_alpha 90.00
_cell_angle_beta 95.11
_cell_angle_gamma 90.00
_cell_formula_units_Z 8
_cell_length_a 15.717
_cell_length_b 12.299
_cell_length_c 15.454
_cell_measurement_reflns_used 3808
_cell_measurement_temperature 297(2)
_cell_measurement_theta_max 29.1759
_cell_measurement_theta_min 2.8076
_cell_volume 2975.438
_computing_cell_refinement
;
CrysAlis RED, Oxford Diffraction Ltd.,
Version 1.171.32.29 (release 10-06-2008 CrysAlis171 .NET)
(compiled Jun 10 2008,16:49:55)
;
_computing_data_collection
;
CrysAlis CCD, Oxford Diffraction Ltd.,
Version 1.171.32.29 (release 10-06-2008 CrysAlis171 .NET)
(compiled Jun 10 2008,16:49:55)
;
_computing_data_reduction
;
CrysAlis RED, Oxford Diffraction Ltd.,
Version 1.171.32.29 (release 10-06-2008 CrysAlis171 .NET)
(compiled Jun 10 2008,16:49:55)
;
_computing_molecular_graphics 'Bruker SHELXTL'
_computing_publication_material 'Bruker SHELXTL'
_computing_structure_refinement 'SHELXL-97 (Sheldrick, 2008)'
_computing_structure_solution 'SHELXS-97 (Sheldrick, 2008)'
_diffrn_ambient_temperature 297(2)
_diffrn_measured_fraction_theta_full 0.998
_diffrn_measured_fraction_theta_max 0.843
_diffrn_measurement_device_type 'CCD detector'
_diffrn_measurement_method '\w scans'
_diffrn_radiation_monochromator graphite
_diffrn_radiation_probe x-ray
_diffrn_radiation_type MoK\a
_diffrn_radiation_wavelength 0.71073
_diffrn_reflns_av_R_equivalents 0.0268
_diffrn_reflns_av_sigmaI/netI 0.0692
_diffrn_reflns_limit_h_max 21
_diffrn_reflns_limit_h_min -16
_diffrn_reflns_limit_k_max 14
_diffrn_reflns_limit_k_min -15
_diffrn_reflns_limit_l_max 15
_diffrn_reflns_limit_l_min -20
_diffrn_reflns_number 13547
_diffrn_reflns_theta_full 26.00
_diffrn_reflns_theta_max 29.24
_diffrn_reflns_theta_min 2.84
_diffrn_source 'fine-focus sealed tube'
_exptl_absorpt_coefficient_mu 0.098
_exptl_absorpt_correction_T_max 1.00000
_exptl_absorpt_correction_T_min 0.99108
_exptl_absorpt_correction_type multi-scan
_exptl_absorpt_process_details
;
CrysAlisPro, Oxford Diffraction Ltd.,
Version 1.171.33.46 (release 27-08-2009 CrysAlis171 .NET)
(compiled Aug 27 2009,17:19:36)
empirical absorption correction using spherical harmonics,
implemented in SCALE3 ABSPACK scaling algorithm.
;
_exptl_crystal_colour red
_exptl_crystal_density_diffrn 1.381
_exptl_crystal_description parallelepiped
_exptl_crystal_F_000 1296
_exptl_crystal_size_max 0.60
_exptl_crystal_size_mid 0.26
_exptl_crystal_size_min 0.17
_refine_diff_density_max 0.114
_refine_diff_density_min -0.151
_refine_diff_density_rms 0.028
_refine_ls_extinction_method none
_refine_ls_goodness_of_fit_ref 0.957
_refine_ls_hydrogen_treatment constr
_refine_ls_matrix_type full
_refine_ls_number_parameters 415
_refine_ls_number_reflns 6827
_refine_ls_number_restraints 0
_refine_ls_restrained_S_all 0.957
_refine_ls_R_factor_all 0.1248
_refine_ls_R_factor_gt 0.0431
_refine_ls_shift/su_max 0.001
_refine_ls_shift/su_mean 0.000
_refine_ls_structure_factor_coef Fsqd
_refine_ls_weighting_details 'calc w=1/[\s^2^(Fo^2^)+(0.0250P)^2^+0.0000P] where P=(Fo^2^+2Fc^2^)/3'
_refine_ls_weighting_scheme calc
_refine_ls_wR_factor_gt 0.0699
_refine_ls_wR_factor_ref 0.0781
_reflns_number_gt 2794
_reflns_number_total 6827
_reflns_threshold_expression >2sigma(I)
_cod_data_source_file jo2017247_si_002.cif
_cod_data_source_block f1193r
_cod_original_cell_volume 2975.4
_cod_original_sg_symbol_H-M 'P 2/c'
_cod_database_code 4026759

loop_
_symmetry_equiv_pos_as_xyz
'x, y, z'
'-x, y, -z+1/2'
'-x, -y, -z'
'x, -y, z-1/2'

loop_
_atom_site_label
_atom_site_type_symbol
_atom_site_fract_x
_atom_site_fract_y
_atom_site_fract_z
_atom_site_U_iso_or_equiv
_atom_site_adp_type
_atom_site_occupancy
_atom_site_symmetry_multiplicity
_atom_site_calc_flag
_atom_site_refinement_flags
O1 O 0.95954(7) 0.32515(8) 0.64203(7) 0.0661(3) Uani 1 1 d .
O2 O 1.02276(7) 0.50838(7) 0.60311(8) 0.0663(3) Uani 1 1 d .
O3 O 0.54416(9) 1.16919(9) 0.84365(10) 0.1085(5) Uani 1 1 d .
O4 O 0.64290(8) 1.26625(9) 0.79624(9) 0.0931(5) Uani 1 1 d .
N1 N 0.60975(10) 1.17887(12) 0.80845(10) 0.0693(4) Uani 1 1 d .
C1 C 0.83963(10) 0.40973(11) 0.70517(11) 0.0534(4) Uani 1 1 d .
H1A H 0.8170 0.3432 0.7202 0.064 Uiso 1 1 calc R
C2 C 0.91365(10) 0.41387(11) 0.66375(11) 0.0506(4) Uani 1 1 d .
C3 C 0.94787(10) 0.51471(12) 0.64173(10) 0.0501(4) Uani 1 1 d .
C4 C 0.90652(9) 0.60989(11) 0.65957(10) 0.0501(4) Uani 1 1 d .
H4A H 0.9287 0.6766 0.6442 0.060 Uiso 1 1 calc R
C5 C 0.83148(9) 0.60548(11) 0.70077(10) 0.0460(4) Uani 1 1 d .
C6 C 0.79926(10) 0.50577(12) 0.72421(10) 0.0494(4) Uani 1 1 d .
C7 C 0.72344(10) 0.52625(12) 0.76964(11) 0.0615(5) Uani 1 1 d .
H7A H 0.6898 0.4731 0.7925 0.074 Uiso 1 1 calc R
C8 C 0.70986(10) 0.63320(13) 0.77332(11) 0.0613(5) Uani 1 1 d .
H8A H 0.6659 0.6659 0.8003 0.074 Uiso 1 1 calc R
C9 C 0.77445(9) 0.69158(12) 0.72859(10) 0.0493(4) Uani 1 1 d .
C10 C 0.78306(9) 0.79827(11) 0.71202(10) 0.0522(4) Uani 1 1 d .
H10A H 0.8292 0.8147 0.6807 0.063 Uiso 1 1 calc R
C11 C 0.73337(10) 0.89294(11) 0.73409(11) 0.0481(4) Uani 1 1 d .
C12 C 0.65434(10) 0.88834(12) 0.76832(11) 0.0612(5) Uani 1 1 d .
H12A H 0.6287 0.8211 0.7752 0.073 Uiso 1 1 calc R
C13 C 0.61369(10) 0.98099(13) 0.79198(11) 0.0613(5) Uani 1 1 d .
H13A H 0.5615 0.9767 0.8157 0.074 Uiso 1 1 calc R
C14 C 0.65097(10) 1.07960(12) 0.78021(11) 0.0509(4) Uani 1 1 d .
C15 C 0.72686(10) 1.08802(12) 0.74416(12) 0.0625(5) Uani 1 1 d .
H15A H 0.7508 1.1558 0.7352 0.075 Uiso 1 1 calc R
C16 C 0.76720(10) 0.99487(12) 0.72147(11) 0.0599(5) Uani 1 1 d .
H16A H 0.8189 1.0004 0.6968 0.072 Uiso 1 1 calc R
C17 C 0.92565(10) 0.22082(11) 0.65852(12) 0.0702(6) Uani 1 1 d .
H17A H 0.9637 0.1657 0.6407 0.105 Uiso 1 1 calc R
H17B H 0.8708 0.2128 0.6265 0.105 Uiso 1 1 calc R
H17C H 0.9196 0.2134 0.7195 0.105 Uiso 1 1 calc R
C18 C 1.06125(10) 0.60693(12) 0.57948(12) 0.0699(5) Uani 1 1 d .
H18A H 1.1128 0.5912 0.5529 0.105 Uiso 1 1 calc R
H18B H 1.0745 0.6505 0.6304 0.105 Uiso 1 1 calc R
H18C H 1.0225 0.6459 0.5391 0.105 Uiso 1 1 calc R
O5 O 0.87656(6) 1.19670(8) 0.93117(8) 0.0770(4) Uani 1 1 d .
O6 O 0.94414(7) 1.01340(8) 0.90157(9) 0.0783(4) Uani 1 1 d .
O7 O 0.47767(9) 0.34696(10) 1.15131(11) 0.1083(5) Uani 1 1 d .
O8 O 0.56283(9) 0.25333(10) 1.08059(10) 0.1087(6) Uani 1 1 d .
N2 N 0.53642(10) 0.33942(12) 1.10620(11) 0.0726(5) Uani 1 1 d .
C19 C 0.75119(10) 1.11319(11) 0.98541(10) 0.0526(4) Uani 1 1 d .
H19A H 0.7264 1.1799 0.9963 0.063 Uiso 1 1 calc R
C20 C 0.82947(10) 1.10849(11) 0.95275(11) 0.0535(5) Uani 1 1 d .
C21 C 0.86719(10) 1.00777(12) 0.93735(11) 0.0547(4) Uani 1 1 d .
C22 C 0.82671(9) 0.91248(11) 0.95555(11) 0.0519(4) Uani 1 1 d .
H22A H 0.8522 0.8458 0.9462 0.062 Uiso 1 1 calc R
C23 C 0.74753(9) 0.91699(11) 0.98797(10) 0.0461(4) Uani 1 1 d .
C24 C 0.70952(9) 1.01726(12) 1.00201(10) 0.0477(4) Uani 1 1 d .
C25 C 0.62535(10) 0.99508(13) 1.03155(11) 0.0602(5) Uani 1 1 d .
H25A H 0.5862 1.0477 1.0450 0.072 Uiso 1 1 calc R
C26 C 0.61334(10) 0.88831(12) 1.03626(11) 0.0610(5) Uani 1 1 d .
H26A H 0.5641 0.8553 1.0528 0.073 Uiso 1 1 calc R
C27 C 0.68883(9) 0.83036(12) 1.01155(10) 0.0488(4) Uani 1 1 d .
C28 C 0.70636(9) 0.72358(11) 1.00902(10) 0.0532(4) Uani 1 1 d .
H28A H 0.7579 0.7073 0.9868 0.064 Uiso 1 1 calc R
C29 C 0.65926(9) 0.62852(11) 1.03478(11) 0.0490(4) Uani 1 1 d .
C30 C 0.59461(10) 0.63121(12) 1.09015(11) 0.0604(5) Uani 1 1 d .
H30A H 0.5785 0.6977 1.1124 0.072 Uiso 1 1 calc R
C31 C 0.55351(10) 0.53790(13) 1.11316(11) 0.0633(5) Uani 1 1 d .
H31A H 0.5097 0.5412 1.1498 0.076 Uiso 1 1 calc R
C32 C 0.57836(10) 0.44044(12) 1.08116(12) 0.0553(5) Uani 1 1 d .
C33 C 0.64219(11) 0.43395(12) 1.02698(12) 0.0668(5) Uani 1 1 d .
H33A H 0.6582 0.3671 1.0055 0.080 Uiso 1 1 calc R
C34 C 0.68240(10) 0.52754(12) 1.00466(12) 0.0656(5) Uani 1 1 d .
H34A H 0.7264 0.5231 0.9683 0.079 Uiso 1 1 calc R
C35 C 0.83939(10) 1.30098(11) 0.93505(12) 0.0687(5) Uani 1 1 d .
H35A H 0.8790 1.3548 0.9182 0.103 Uiso 1 1 calc R
H35B H 0.8257 1.3152 0.9933 0.103 Uiso 1 1 calc R
H35C H 0.7882 1.3038 0.8963 0.103 Uiso 1 1 calc R
C36 C 0.98496(10) 0.91394(12) 0.88481(13) 0.0864(7) Uani 1 1 d .
H36A H 1.0379 0.9285 0.8605 0.130 Uiso 1 1 calc R
H36B H 0.9486 0.8717 0.8445 0.130 Uiso 1 1 calc R
H36C H 0.9961 0.8742 0.9381 0.130 Uiso 1 1 calc R

loop_
_atom_site_aniso_label
_atom_site_aniso_U_11
_atom_site_aniso_U_22
_atom_site_aniso_U_33
_atom_site_aniso_U_23
_atom_site_aniso_U_13
_atom_site_aniso_U_12
O1 0.0712(7) 0.0495(7) 0.0808(10) -0.0007(6) 0.0250(7) 0.0051(6)
O2 0.0613(8) 0.0562(6) 0.0861(10) 0.0031(6) 0.0318(7) 0.0008(6)
O3 0.1045(11) 0.0892(9) 0.1424(15) -0.0029(9) 0.0703(11) 0.0210(8)
O4 0.0931(10) 0.0597(7) 0.1288(14) -0.0099(8) 0.0230(10) 0.0036(7)
N1 0.0681(11) 0.0712(11) 0.0698(12) -0.0033(9) 0.0127(10) 0.0122(9)
C1 0.0605(11) 0.0500(9) 0.0507(12) 0.0020(8) 0.0103(10) -0.0075(8)
C2 0.0568(11) 0.0467(10) 0.0492(12) -0.0015(8) 0.0087(10) 0.0048(8)
C3 0.0487(10) 0.0539(10) 0.0490(11) 0.0011(8) 0.0110(9) 0.0033(8)
C4 0.0505(10) 0.0494(9) 0.0511(12) 0.0026(8) 0.0076(9) -0.0019(8)
C5 0.0463(10) 0.0477(9) 0.0443(11) -0.0011(8) 0.0056(9) 0.0018(8)
C6 0.0487(10) 0.0525(9) 0.0480(11) -0.0004(8) 0.0088(9) -0.0012(8)
C7 0.0609(11) 0.0612(10) 0.0654(13) 0.0036(9) 0.0211(10) -0.0046(9)
C8 0.0564(11) 0.0644(11) 0.0661(13) 0.0013(9) 0.0218(10) 0.0047(9)
C9 0.0474(10) 0.0534(10) 0.0475(12) -0.0010(8) 0.0074(9) 0.0011(8)
C10 0.0453(10) 0.0596(10) 0.0529(12) 0.0009(9) 0.0110(9) 0.0008(8)
C11 0.0443(10) 0.0537(9) 0.0467(11) -0.0013(8) 0.0055(9) 0.0031(8)
C12 0.0527(11) 0.0553(10) 0.0776(15) 0.0032(9) 0.0171(11) -0.0013(9)
C13 0.0502(10) 0.0671(11) 0.0689(14) 0.0028(10) 0.0178(10) 0.0055(9)
C14 0.0505(11) 0.0546(10) 0.0481(12) -0.0052(8) 0.0073(9) 0.0084(9)
C15 0.0580(11) 0.0538(10) 0.0774(15) -0.0004(9) 0.0160(11) -0.0024(9)
C16 0.0519(10) 0.0567(10) 0.0742(14) 0.0008(9) 0.0226(10) 0.0003(9)
C17 0.0708(12) 0.0505(10) 0.0899(16) -0.0055(9) 0.0107(12) 0.0004(9)
C18 0.0569(11) 0.0691(10) 0.0871(16) 0.0031(10) 0.0262(11) -0.0073(9)
O5 0.0618(7) 0.0488(6) 0.1239(12) 0.0100(7) 0.0279(8) -0.0020(6)
O6 0.0597(8) 0.0580(7) 0.1235(12) 0.0057(7) 0.0437(8) 0.0006(6)
O7 0.0922(11) 0.1040(10) 0.1354(15) 0.0242(9) 0.0472(11) -0.0207(9)
O8 0.1165(12) 0.0572(8) 0.1553(16) 0.0054(8) 0.0282(11) -0.0120(8)
N2 0.0610(11) 0.0711(11) 0.0844(14) 0.0164(10) -0.0003(10) -0.0116(10)
C19 0.0497(10) 0.0499(9) 0.0580(13) -0.0004(8) 0.0039(10) 0.0065(8)
C20 0.0484(10) 0.0460(10) 0.0667(14) 0.0059(8) 0.0076(10) -0.0041(8)
C21 0.0438(10) 0.0561(10) 0.0663(13) 0.0032(9) 0.0159(9) -0.0041(9)
C22 0.0484(10) 0.0493(9) 0.0593(13) 0.0010(8) 0.0114(9) 0.0021(8)
C23 0.0414(9) 0.0487(9) 0.0487(12) 0.0032(8) 0.0068(9) -0.0003(8)
C24 0.0430(10) 0.0521(9) 0.0483(11) 0.0038(8) 0.0054(9) 0.0002(8)
C25 0.0495(11) 0.0601(10) 0.0722(14) 0.0032(9) 0.0131(10) 0.0079(8)
C26 0.0475(10) 0.0600(10) 0.0771(15) 0.0071(9) 0.0138(10) -0.0019(8)
C27 0.0440(9) 0.0513(9) 0.0515(12) 0.0015(8) 0.0063(9) -0.0006(8)
C28 0.0465(10) 0.0556(10) 0.0588(12) -0.0020(8) 0.0109(9) -0.0019(8)
C29 0.0422(9) 0.0503(9) 0.0548(12) 0.0020(8) 0.0064(9) 0.0027(8)
C30 0.0640(11) 0.0543(10) 0.0654(14) -0.0003(9) 0.0194(11) 0.0070(9)
C31 0.0574(11) 0.0672(11) 0.0678(14) 0.0093(10) 0.0200(10) -0.0018(9)
C32 0.0484(11) 0.0525(10) 0.0645(14) 0.0104(9) 0.0020(10) -0.0052(9)
C33 0.0651(12) 0.0493(10) 0.0885(16) 0.0000(9) 0.0213(12) 0.0057(9)
C34 0.0610(11) 0.0529(10) 0.0871(15) 0.0029(10) 0.0307(11) 0.0009(9)
C35 0.0701(11) 0.0506(9) 0.0859(15) 0.0059(9) 0.0102(11) -0.0042(9)
C36 0.0646(12) 0.0740(12) 0.127(2) -0.0087(11) 0.0427(13) 0.0035(10)

loop_
_atom_type_symbol
_atom_type_description
_atom_type_scat_dispersion_real
_atom_type_scat_dispersion_imag
_atom_type_scat_source
C C 0.0033 0.0016 'International Tables Vol C Tables 4.2.6.8 and 6.1.1.4'
H H 0.0000 0.0000 'International Tables Vol C Tables 4.2.6.8 and 6.1.1.4'
N N 0.0061 0.0033 'International Tables Vol C Tables 4.2.6.8 and 6.1.1.4'
O O 0.0106 0.0060 'International Tables Vol C Tables 4.2.6.8 and 6.1.1.4'

loop_
_geom_angle_atom_site_label_1
_geom_angle_atom_site_label_2
_geom_angle_atom_site_label_3
_geom_angle
C2 O1 C17 117.55(12)
C3 O2 C18 117.86(11)
O3 N1 O4 123.30(15)
O3 N1 C14 117.85(15)
O4 N1 C14 118.85(15)
C2 C1 C6 119.27(13)
C2 C1 H1A 120.4
C6 C1 H1A 120.4
O1 C2 C1 124.80(13)
O1 C2 C3 115.05(14)
C1 C2 C3 120.15(14)
O2 C3 C4 125.07(14)
O2 C3 C2 114.71(13)
C4 C3 C2 120.22(15)
C3 C4 C5 119.51(14)
C3 C4 H4A 120.2
C5 C4 H4A 120.2
C6 C5 C4 119.90(13)
C6 C5 C9 108.23(13)
C4 C5 C9 131.86(13)
C1 C6 C5 120.91(14)
C1 C6 C7 131.25(15)
C5 C6 C7 107.83(13)
C8 C7 C6 109.36(13)
C8 C7 H7A 125.3
C6 C7 H7A 125.3
C7 C8 C9 110.03(13)
C7 C8 H8A 125.0
C9 C8 H8A 125.0
C10 C9 C5 124.75(13)
C10 C9 C8 130.75(13)
C5 C9 C8 104.48(12)
C9 C10 C11 131.95(14)
C9 C10 H10A 114.0
C11 C10 H10A 114.0
C16 C11 C12 117.22(13)
C16 C11 C10 118.04(14)
C12 C11 C10 124.74(14)
C11 C12 C13 121.28(14)
C11 C12 H12A 119.4
C13 C12 H12A 119.4
C14 C13 C12 119.11(15)
C14 C13 H13A 120.4
C12 C13 H13A 120.4
C13 C14 C15 121.51(14)
C13 C14 N1 119.55(15)
C15 C14 N1 118.93(15)
C14 C15 C16 118.84(14)
C14 C15 H15A 120.6
C16 C15 H15A 120.6
C15 C16 C11 121.97(14)
C15 C16 H16A 119.0
C11 C16 H16A 119.0
O1 C17 H17A 109.5
O1 C17 H17B 109.5
H17A C17 H17B 109.5
O1 C17 H17C 109.5
H17A C17 H17C 109.5
H17B C17 H17C 109.5
O2 C18 H18A 109.5
O2 C18 H18B 109.5
H18A C18 H18B 109.5
O2 C18 H18C 109.5
H18A C18 H18C 109.5
H18B C18 H18C 109.5
C20 O5 C35 118.28(12)
C21 O6 C36 117.32(12)
O7 N2 O8 123.69(16)
O7 N2 C32 117.97(16)
O8 N2 C32 118.34(16)
C20 C19 C24 119.13(13)
C20 C19 H19A 120.4
C24 C19 H19A 120.4
C19 C20 O5 125.26(14)
C19 C20 C21 120.40(14)
O5 C20 C21 114.34(14)
O6 C21 C22 124.38(14)
O6 C21 C20 115.07(13)
C22 C21 C20 120.52(14)
C21 C22 C23 119.18(13)
C21 C22 H22A 120.4
C23 C22 H22A 120.4
C22 C23 C24 120.20(13)
C22 C23 C27 131.50(13)
C24 C23 C27 108.29(13)
C19 C24 C23 120.54(14)
C19 C24 C25 132.26(14)
C23 C24 C25 107.17(13)
C26 C25 C24 109.76(13)
C26 C25 H25A 125.1
C24 C25 H25A 125.1
C25 C26 C27 110.14(13)
C25 C26 H26A 124.9
C27 C26 H26A 124.9
C28 C27 C23 124.34(14)
C28 C27 C26 131.07(14)
C23 C27 C26 104.59(11)
C27 C28 C29 131.72(14)
C27 C28 H28A 114.1
C29 C28 H28A 114.1
C30 C29 C34 117.22(14)
C30 C29 C28 124.57(14)
C34 C29 C28 118.16(14)
C29 C30 C31 121.70(15)
C29 C30 H30A 119.2
C31 C30 H30A 119.2
C32 C31 C30 118.75(16)
C32 C31 H31A 120.6
C30 C31 H31A 120.6
C31 C32 C33 121.50(15)
C31 C32 N2 119.68(16)
C33 C32 N2 118.81(16)
C32 C33 C34 119.02(15)
C32 C33 H33A 120.5
C34 C33 H33A 120.5
C33 C34 C29 121.79(16)
C33 C34 H34A 119.1
C29 C34 H34A 119.1
O5 C35 H35A 109.5
O5 C35 H35B 109.5
H35A C35 H35B 109.5
O5 C35 H35C 109.5
H35A C35 H35C 109.5
H35B C35 H35C 109.5
O6 C36 H36A 109.5
O6 C36 H36B 109.5
H36A C36 H36B 109.5
O6 C36 H36C 109.5
H36A C36 H36C 109.5
H36B C36 H36C 109.5

loop_
_geom_bond_atom_site_label_1
_geom_bond_atom_site_label_2
_geom_bond_distance
O1 C2 1.3664(15)
O1 C17 1.4210(15)
O2 C3 1.3684(16)
O2 C18 1.4170(15)
O3 N1 1.2136(15)
O4 N1 1.2164(15)
N1 C14 1.4668(19)
C1 C2 1.3779(19)
C1 C6 1.3848(18)
C1 H1A 0.9300
C2 C3 1.4057(19)
C3 C4 1.3787(18)
C4 C5 1.3904(18)
C4 H4A 0.9300
C5 C6 1.3872(18)
C5 C9 1.4760(18)
C6 C7 1.4579(18)
C7 C8 1.3346(18)
C7 H7A 0.9300
C8 C9 1.4660(19)
C8 H8A 0.9300
C9 C10 1.3461(18)
C10 C11 1.4592(18)
C10 H10A 0.9300
C11 C16 1.3823(18)
C11 C12 1.3939(19)
C12 C13 1.3719(19)
C12 H12A 0.9300
C13 C14 1.3661(18)
C13 H13A 0.9300
C14 C15 1.3645(19)
C15 C16 1.3701(18)
C15 H15A 0.9300
C16 H16A 0.9300
C17 H17A 0.9600
C17 H17B 0.9600
C17 H17C 0.9600
C18 H18A 0.9600
C18 H18B 0.9600
C18 H18C 0.9600
O5 C20 1.3710(16)
O5 C35 1.4128(15)
O6 C21 1.3756(16)
O6 C36 1.4158(15)
O7 N2 1.2091(17)
O8 N2 1.2163(16)
N2 C32 1.4742(18)
C19 C20 1.3721(18)
C19 C24 1.3844(18)
C19 H19A 0.9300
C20 C21 1.4028(18)
C21 C22 1.3745(18)
C22 C23 1.3835(17)
C22 H22A 0.9300
C23 C24 1.3957(17)
C23 C27 1.4762(18)
C24 C25 1.4630(19)
C25 C26 1.3295(18)
C25 H25A 0.9300
C26 C27 1.4636(19)
C26 H26A 0.9300
C27 C28 1.3432(17)
C28 C29 1.4581(18)
C28 H28A 0.9300
C29 C30 1.3859(18)
C29 C34 1.3861(19)
C30 C31 1.3791(19)
C30 H30A 0.9300
C31 C32 1.3669(19)
C31 H31A 0.9300
C32 C33 1.365(2)
C33 C34 1.3719(18)
C33 H33A 0.9300
C34 H34A 0.9300
C35 H35A 0.9600
C35 H35B 0.9600
C35 H35C 0.9600
C36 H36A 0.9600
C36 H36B 0.9600
C36 H36C 0.9600
